data_4511799
loop_
_publ_author_name
'Park, Minwoo'
'Kim, Hyeun'
'Lee, Haeri'
'Noh, Tae Hwan'
'Jung, Ok-Sang'

_publ_section_title
;
 Host--Guest Chemistry of 1D Suprachannels and Dihalomethane Molecules:
 Metallacyclodimeric Ensembles Consisting of
 Zinc(II)-2,7-bis(nicotinoyloxy)naphthalene Complexes
;
_journal_issue 9
_journal_name_full 'Crystal Growth &amp; Design'
_journal_page_first 4461
_journal_paper_doi 10.1021/cg5009889
_journal_volume 14
_journal_year 2014
_chemical_formula_sum 'C49 H36 Cl6 N6 O8 Zn2'
_chemical_formula_weight 1180.28
_chemical_name_systematic
; 
 ? 
;
_space_group_IT_number 2
_symmetry_cell_setting triclinic
_symmetry_space_group_name_Hall '-P 1'
_symmetry_space_group_name_H-M 'P -1'
_atom_sites_solution_hydrogens geom
_atom_sites_solution_primary direct
_atom_sites_solution_secondary difmap
_audit_creation_method SHELXL-97
_cell_angle_alpha 101.716(16)
_cell_angle_beta 98.529(16)
_cell_angle_gamma 94.415(16)
_cell_formula_units_Z 1
_cell_length_a 7.6168(16)
_cell_length_b 9.243(2)
_cell_length_c 19.802(5)
_cell_measurement_reflns_used 1301
_cell_measurement_temperature 173(2)
_cell_measurement_theta_max 20.14
_cell_measurement_theta_min 2.26
_cell_volume 1341.7(5)
_computing_cell_refinement 'Bruker APEX2'
_computing_data_collection 'Bruker APEX2'
_computing_data_reduction 'Bruker APEX2'
_computing_molecular_graphics 'Bruker SHELXTL'
_computing_publication_material 'Bruker SHELXTL'
_computing_structure_refinement 'SHELXL-97 (Sheldrick, 1997)'
_computing_structure_solution 'SHELXS-97 (Sheldrick, 1990)'
_diffrn_ambient_temperature 173(2)
_diffrn_measured_fraction_theta_full 0.991
_diffrn_measured_fraction_theta_max 0.991
_diffrn_measurement_device_type 'Bruker Breeze CCD'
_diffrn_measurement_method 'phi and omega scans'
_diffrn_radiation_monochromator graphite
_diffrn_radiation_source 'fine-focus sealed tube'
_diffrn_radiation_type MoK\a
_diffrn_radiation_wavelength 0.71073
_diffrn_reflns_av_R_equivalents 0.2899
_diffrn_reflns_av_sigmaI/netI 0.2417
_diffrn_reflns_limit_h_max 9
_diffrn_reflns_limit_h_min -9
_diffrn_reflns_limit_k_max 11
_diffrn_reflns_limit_k_min -11
_diffrn_reflns_limit_l_max 24
_diffrn_reflns_limit_l_min -24
_diffrn_reflns_number 18625
_diffrn_reflns_theta_full 26.00
_diffrn_reflns_theta_max 26.00
_diffrn_reflns_theta_min 1.07
_exptl_absorpt_coefficient_mu 1.248
_exptl_absorpt_correction_T_max 0.7883
_exptl_absorpt_correction_T_min 0.6158
_exptl_absorpt_correction_type multi-scan
_exptl_crystal_colour COLORLESS
_exptl_crystal_density_diffrn 1.461
_exptl_crystal_density_method 'not measured'
_exptl_crystal_description BLOCK
_exptl_crystal_F_000 598
_exptl_crystal_size_max 0.43
_exptl_crystal_size_mid 0.21
_exptl_crystal_size_min 0.20
_refine_diff_density_max 0.910
_refine_diff_density_min -1.033
_refine_diff_density_rms 0.170
_refine_ls_extinction_method none
_refine_ls_goodness_of_fit_ref 1.065
_refine_ls_hydrogen_treatment mixed
_refine_ls_matrix_type full
_refine_ls_number_parameters 328
_refine_ls_number_reflns 5240
_refine_ls_number_restraints 10
_refine_ls_restrained_S_all 1.067
_refine_ls_R_factor_all 0.2499
_refine_ls_R_factor_gt 0.1227
_refine_ls_shift/su_max 0.001
_refine_ls_shift/su_mean 0.000
_refine_ls_structure_factor_coef Fsqd
_refine_ls_weighting_details 'calc w=1/[\s^2^(Fo^2^)+(0.1500P)^2^+0.0000P] where P=(Fo^2^+2Fc^2^)/3'
_refine_ls_weighting_scheme calc
_refine_ls_wR_factor_gt 0.2916
_refine_ls_wR_factor_ref 0.3670
_reflns_number_gt 1943
_reflns_number_total 5240
_reflns_threshold_expression >2sigma(I)
_cod_data_source_file cg5009889_si_002.cif
_cod_data_source_block 001_Cl
_cod_depositor_comments
;
The following automatic conversions were performed:

'_symmetry_cell_setting' value 'Triclinic' changed to 'triclinic'
according to
/home/saulius/struct/COD-crude-data--automatic-downloads/rss-feeds/ACS/lib/dictionaries/cif_core.dic
dictionary named 'cif_core.dic' version 2.4.2 from
2011-04-26.

'_exptl_absorpt_correction_type' value 'MULTI-SCAN'
changed to 'multi-scan' according to
/home/saulius/struct/COD-crude-data--automatic-downloads/rss-feeds/ACS/lib/dictionaries/cif_core.dic
dictionary named 'cif_core.dic' version 2.4.2 from 2011-04-26.

Automatic conversion script
Id: cif_fix_values 2281 2013-09-26 08:29:07Z andrius 

 Adding full bibliography for 4511799--4511802.cif.
;
_cod_original_sg_symbol_H-M P-1
_cod_database_code 4511799

loop_
_symmetry_equiv_pos_as_xyz
'x, y, z'
'-x, -y, -z'

loop_
_atom_site_label
_atom_site_type_symbol
_atom_site_fract_x
_atom_site_fract_y
_atom_site_fract_z
_atom_site_U_iso_or_equiv
_atom_site_adp_type
_atom_site_occupancy
_atom_site_symmetry_multiplicity
_atom_site_calc_flag
_atom_site_refinement_flags
Zn1 Zn 0.09492(16) 0.38536(15) 1.32451(7) 0.0681(6) Uani 1 1 d .
Cl1 Cl -0.0325(4) 0.5433(4) 1.26770(18) 0.0831(11) Uani 1 1 d .
Cl2 Cl 0.0180(4) 0.3216(4) 1.41840(16) 0.0795(10) Uani 1 1 d .
Cl3 Cl 0.075(2) -0.5733(14) 0.9536(8) 0.293(12) Uani 0.50 1 d PD
Cl4 Cl 0.287(2) -0.448(2) 1.0999(7) 0.263(8) Uani 0.50 1 d PDU
O1 O 0.213(2) 0.1945(18) 1.0568(7) 0.161(6) Uani 1 1 d .
O2 O 0.2309(11) -0.0451(11) 1.0368(4) 0.085(3) Uani 1 1 d .
O3 O 0.4479(10) 0.1877(9) 0.7271(4) 0.076(2) Uani 1 1 d .
O4 O 0.2005(10) 0.1267(9) 0.6450(5) 0.085(3) Uani 1 1 d .
N1 N 0.1121(10) 0.1874(11) 1.2552(5) 0.062(3) Uani 1 1 d .
N2 N 0.6389(12) 0.5173(11) 0.6437(5) 0.069(3) Uani 1 1 d .
N3 N 0.593(2) 0.956(2) 0.5816(10) 0.159(7) Uani 1 1 d .
C1 C 0.1495(13) 0.1898(15) 1.1910(6) 0.066(3) Uani 1 1 d .
H1A H 0.1657 0.2825 1.1777 0.079 Uiso 1 1 calc R
C2 C 0.1644(12) 0.0639(16) 1.1452(6) 0.059(3) Uani 1 1 d .
C3 C 0.1414(14) -0.0676(15) 1.1644(6) 0.072(4) Uani 1 1 d .
H3A H 0.1546 -0.1570 1.1330 0.086 Uiso 1 1 calc R
C4 C 0.0983(19) -0.0734(16) 1.2301(8) 0.093(4) Uani 1 1 d .
H4A H 0.0802 -0.1648 1.2444 0.111 Uiso 1 1 calc R
C5 C 0.0841(12) 0.0561(15) 1.2712(6) 0.064(3) Uani 1 1 d .
H5A H 0.0514 0.0546 1.3156 0.077 Uiso 1 1 calc R
C6 C 0.1984(16) 0.0851(19) 1.0776(7) 0.078(4) Uani 1 1 d .
C7 C 0.2689(13) -0.0715(15) 0.9682(5) 0.066(3) Uani 1 1 d .
C8 C 0.2690(15) -0.2159(16) 0.9383(6) 0.072(3) Uani 1 1 d .
H8A H 0.2504 -0.2908 0.9639 0.087 Uiso 1 1 calc R
C9 C 0.2955(16) -0.2519(15) 0.8722(8) 0.084(4) Uani 1 1 d .
H9A H 0.2866 -0.3546 0.8509 0.101 Uiso 1 1 calc R
C10 C 0.3355(12) -0.1501(13) 0.8320(5) 0.057(3) Uani 1 1 d .
C11 C 0.3661(13) -0.1815(13) 0.7625(6) 0.062(3) Uani 1 1 d .
H11A H 0.3608 -0.2827 0.7393 0.074 Uiso 1 1 calc R
C12 C 0.4019(14) -0.0780(17) 0.7274(7) 0.077(4) Uani 1 1 d .
H12A H 0.4267 -0.1049 0.6812 0.092 Uiso 1 1 calc R
C13 C 0.4027(13) 0.0733(15) 0.7600(6) 0.069(4) Uani 1 1 d .
C14 C 0.3709(14) 0.1128(14) 0.8256(6) 0.074(4) Uani 1 1 d .
H14A H 0.3712 0.2148 0.8467 0.089 Uiso 1 1 calc R
C15 C 0.3365(13) 0.0010(15) 0.8639(6) 0.068(4) Uani 1 1 d .
C16 C 0.3009(13) 0.0432(14) 0.9334(6) 0.068(3) Uani 1 1 d .
H16A H 0.2990 0.1445 0.9552 0.082 Uiso 1 1 calc R
C17 C 0.3434(15) 0.2012(15) 0.6706(7) 0.079(4) Uani 1 1 d .
C18 C 0.5319(15) 0.5741(13) 0.5970(7) 0.068(3) Uani 1 1 d .
H18A H 0.5738 0.6618 0.5835 0.082 Uiso 1 1 calc R
C19 C 0.3643(14) 0.5057(16) 0.5692(7) 0.087(4) Uani 1 1 d .
H19A H 0.2913 0.5404 0.5339 0.105 Uiso 1 1 calc R
C20 C 0.3028(14) 0.3837(16) 0.5938(6) 0.079(4) Uani 1 1 d .
H20A H 0.1850 0.3367 0.5759 0.095 Uiso 1 1 calc R
C21 C 0.4087(15) 0.3300(13) 0.6433(6) 0.067(3) Uani 1 1 d .
C22 C 0.5768(12) 0.4031(12) 0.6685(5) 0.062(3) Uani 1 1 d .
H22A H 0.6509 0.3715 0.7045 0.074 Uiso 1 1 calc R
C23 C 0.6923(18) 1.027(2) 0.5590(8) 0.097(5) Uani 1 1 d .
C24 C 0.800(2) 1.132(2) 0.5332(9) 0.145(8) Uani 1 1 d .
H24A H 0.8859 1.0806 0.5078 0.174 Uiso 1 1 calc R
H24B H 0.8641 1.2090 0.5726 0.174 Uiso 1 1 calc R
H24C H 0.7226 1.1788 0.5016 0.174 Uiso 1 1 calc R
C25 C 0.316(2) -0.533(3) 1.0053(9) 0.093(4) Uani 0.50 1 d PD
H25A H 0.3735 -0.6263 1.0033 0.111 Uiso 0.50 1 calc PR
H25B H 0.3890 -0.4629 0.9865 0.111 Uiso 0.50 1 calc PR

loop_
_atom_site_aniso_label
_atom_site_aniso_U_11
_atom_site_aniso_U_22
_atom_site_aniso_U_33
_atom_site_aniso_U_23
_atom_site_aniso_U_13
_atom_site_aniso_U_12
Zn1 0.0588(8) 0.0626(11) 0.0785(10) 0.0130(7) 0.0137(6) -0.0177(6)
Cl1 0.0738(18) 0.064(2) 0.111(3) 0.0234(18) 0.0146(17) -0.0063(15)
Cl2 0.0717(17) 0.089(3) 0.0769(19) 0.0188(17) 0.0200(14) -0.0129(16)
Cl3 0.45(3) 0.092(10) 0.30(2) 0.066(10) -0.024(19) -0.107(14)
Cl4 0.271(14) 0.181(13) 0.323(16) 0.052(12) 0.017(13) 0.008(11)
O1 0.256(17) 0.141(13) 0.126(10) 0.043(9) 0.127(11) 0.040(11)
O2 0.088(5) 0.100(8) 0.061(5) 0.017(5) 0.010(4) -0.026(5)
O3 0.064(4) 0.075(6) 0.085(6) 0.029(5) 0.001(4) -0.028(4)
O4 0.060(4) 0.072(6) 0.113(7) 0.027(5) -0.011(4) -0.023(4)
N1 0.048(5) 0.069(7) 0.070(6) 0.031(5) 0.001(4) -0.015(4)
N2 0.068(6) 0.075(8) 0.059(5) 0.013(5) 0.009(5) -0.018(5)
N3 0.122(12) 0.21(2) 0.183(16) 0.130(14) 0.024(11) 0.001(12)
C1 0.050(6) 0.087(10) 0.071(8) 0.044(7) 0.011(5) -0.005(6)
C2 0.045(5) 0.076(10) 0.056(7) 0.013(7) 0.012(5) 0.005(6)
C3 0.071(7) 0.072(10) 0.064(7) 0.003(7) 0.009(6) -0.011(6)
C4 0.122(10) 0.057(8) 0.096(9) 0.012(7) 0.029(8) -0.015(7)
C5 0.044(5) 0.086(10) 0.064(7) 0.034(7) 0.002(5) -0.017(6)
C6 0.067(7) 0.083(12) 0.084(10) 0.023(9) 0.014(6) 0.003(7)
C7 0.057(6) 0.083(10) 0.048(6) 0.003(6) 0.007(5) -0.010(6)
C8 0.079(8) 0.071(10) 0.065(8) 0.010(7) 0.015(6) 0.007(7)
C9 0.075(8) 0.052(9) 0.110(11) 0.000(8) -0.003(7) 0.000(6)
C10 0.049(5) 0.057(8) 0.056(6) 0.011(6) -0.005(5) -0.014(5)
C11 0.064(6) 0.053(8) 0.065(7) 0.009(6) 0.009(5) -0.005(6)
C12 0.056(6) 0.093(11) 0.074(8) 0.004(8) 0.016(6) -0.015(6)
C13 0.043(5) 0.088(10) 0.071(8) 0.026(7) 0.002(5) -0.024(6)
C14 0.061(6) 0.077(10) 0.075(8) 0.006(7) 0.008(6) -0.014(6)
C15 0.047(5) 0.086(10) 0.066(7) 0.018(7) 0.005(5) -0.026(6)
C16 0.063(6) 0.071(9) 0.065(7) 0.009(6) 0.011(5) -0.012(6)
C17 0.068(7) 0.080(10) 0.079(8) 0.005(7) 0.019(6) -0.028(7)
C18 0.069(7) 0.051(8) 0.093(9) 0.022(7) 0.037(7) -0.003(6)
C19 0.054(6) 0.120(13) 0.084(9) 0.024(8) 0.010(6) -0.010(7)
C20 0.054(6) 0.108(11) 0.076(8) 0.031(8) 0.014(6) -0.025(7)
C21 0.071(7) 0.050(8) 0.080(8) 0.018(6) 0.020(6) -0.022(6)
C22 0.048(5) 0.065(8) 0.071(7) 0.020(6) 0.010(5) -0.012(5)
C23 0.072(8) 0.120(14) 0.102(11) 0.040(10) -0.002(8) 0.016(9)
C24 0.117(12) 0.19(2) 0.123(13) 0.054(13) 0.017(10) -0.067(13)
C25 0.122(10) 0.057(8) 0.096(9) 0.012(7) 0.029(8) -0.015(7)

loop_
_atom_type_symbol
_atom_type_description
_atom_type_scat_dispersion_real
_atom_type_scat_dispersion_imag
_atom_type_scat_source
C C 0.0033 0.0016 'International Tables Vol C Tables 4.2.6.8 and 6.1.1.4'
H H 0.0000 0.0000 'International Tables Vol C Tables 4.2.6.8 and 6.1.1.4'
N N 0.0061 0.0033 'International Tables Vol C Tables 4.2.6.8 and 6.1.1.4'
O O 0.0106 0.0060 'International Tables Vol C Tables 4.2.6.8 and 6.1.1.4'
Cl Cl 0.1484 0.1585 'International Tables Vol C Tables 4.2.6.8 and 6.1.1.4'
Zn Zn 0.2839 1.4301 'International Tables Vol C Tables 4.2.6.8 and 6.1.1.4'

loop_
_geom_angle_atom_site_label_1
_geom_angle_atom_site_label_2
_geom_angle_atom_site_label_3
_geom_angle
_geom_angle_site_symmetry_1
_geom_angle_site_symmetry_3
N1 Zn1 N2 104.4(3) . 2_667
N1 Zn1 Cl2 105.9(3) . .
N2 Zn1 Cl2 104.8(3) 2_667 .
N1 Zn1 Cl1 110.2(3) . .
N2 Zn1 Cl1 103.4(3) 2_667 .
Cl2 Zn1 Cl1 126.13(14) . .
C6 O2 C7 128.8(12) . .
C17 O3 C13 119.0(8) . .
C5 N1 C1 117.8(11) . .
C5 N1 Zn1 122.2(8) . .
C1 N1 Zn1 120.0(9) . .
C22 N2 C18 120.8(9) . .
C22 N2 Zn1 121.3(8) . 2_667
C18 N2 Zn1 117.8(8) . 2_667
C2 C1 N1 121.5(12) . .
C1 C2 C3 118.9(11) . .
C1 C2 C6 114.6(13) . .
C3 C2 C6 126.4(13) . .
C2 C3 C4 120.7(12) . .
C5 C4 C3 116.1(13) . .
C4 C5 N1 124.9(12) . .
O1 C6 O2 118.8(15) . .
O1 C6 C2 129.9(16) . .
O2 C6 C2 111.1(14) . .
C8 C7 C16 122.8(11) . .
C8 C7 O2 114.5(12) . .
C16 C7 O2 122.7(12) . .
C9 C8 C7 118.7(13) . .
C8 C9 C10 124.9(12) . .
C9 C10 C15 115.9(11) . .
C9 C10 C11 127.4(12) . .
C15 C10 C11 116.6(11) . .
C12 C11 C10 123.8(11) . .
C11 C12 C13 119.0(12) . .
C14 C13 O3 117.1(12) . .
C14 C13 C12 121.0(12) . .
O3 C13 C12 121.7(11) . .
C13 C14 C15 119.8(12) . .
C10 C15 C16 120.6(11) . .
C10 C15 C14 119.6(11) . .
C16 C15 C14 119.7(12) . .
C7 C16 C15 116.9(12) . .
O4 C17 O3 125.7(12) . .
O4 C17 C21 122.0(13) . .
O3 C17 C21 112.0(9) . .
N2 C18 C19 120.1(12) . .
C18 C19 C20 118.3(13) . .
C21 C20 C19 121.4(10) . .
C22 C21 C20 117.2(11) . .
C22 C21 C17 120.9(12) . .
C20 C21 C17 121.8(10) . .
N2 C22 C21 121.8(11) . .
N3 C23 C24 172(2) . .
Cl4 C25 Cl3 104.34(13) . .

loop_
_geom_bond_atom_site_label_1
_geom_bond_atom_site_label_2
_geom_bond_distance
_geom_bond_site_symmetry_2
Zn1 N1 2.078(10) .
Zn1 N2 2.104(8) 2_667
Zn1 Cl2 2.205(3) .
Zn1 Cl1 2.213(4) .
Cl3 C25 1.931(2) .
Cl4 C25 1.930(2) .
O1 C6 1.170(18) .
O2 C6 1.369(16) .
O2 C7 1.409(13) .
O3 C17 1.306(15) .
O3 C13 1.397(14) .
O4 C17 1.223(12) .
N1 C5 1.326(14) .
N1 C1 1.347(14) .
N2 C22 1.335(14) .
N2 C18 1.355(16) .
N2 Zn1 2.104(8) 2_667
N3 C23 1.16(2) .
C1 C2 1.347(16) .
C2 C3 1.352(17) .
C2 C6 1.448(18) .
C3 C4 1.398(18) .
C4 C5 1.326(17) .
C7 C8 1.345(16) .
C7 C16 1.402(17) .
C8 C9 1.333(17) .
C9 C10 1.393(18) .
C10 C15 1.410(16) .
C10 C11 1.407(15) .
C11 C12 1.325(18) .
C12 C13 1.415(17) .
C13 C14 1.340(15) .
C14 C15 1.430(17) .
C15 C16 1.425(15) .
C17 C21 1.486(17) .
C18 C19 1.363(15) .
C19 C20 1.393(18) .
C20 C21 1.373(17) .
C21 C22 1.372(13) .
C23 C24 1.44(2) .
